data_7204235
loop_
_publ_author_name
'Cave, Gareth W. V.'
'Raston, Colin L.'

_publ_section_title
;
 Efficient synthesis of pyridines via a sequential solventless aldol
 condensation and Michael addition
;
_journal_coden_ASTM JCSPCE
_journal_issue 24
_journal_name_full
;
 Journal of the Chemical Society, Perkin Transactions 1
;
_journal_page_first 3258
_journal_page_last 3264
_journal_paper_doi 10.1039/b107302h
_journal_year 2001
_chemical_formula_sum 'C25 H23 N3 O'
_chemical_formula_weight 381.46
_chemical_name_common 4'-(4-butoxyphenyl)-4,2';6',4''-terpyridine
_space_group_IT_number 2
_symmetry_cell_setting triclinic
_symmetry_space_group_name_Hall '-P 1'
_symmetry_space_group_name_H-M 'P -1'
_atom_sites_solution_hydrogens geom
_atom_sites_solution_primary direct
_atom_sites_solution_secondary difmap
_audit_creation_method SHELXL-97
_cell_angle_alpha 117.946(1)
_cell_angle_beta 91.825(1)
_cell_angle_gamma 96.606(1)
_cell_formula_units_Z 4
_cell_length_a 10.8889(2)
_cell_length_b 14.1687(8)
_cell_length_c 14.6071(2)
_cell_measurement_temperature 123(2)
_cell_volume 1968.13(12)
_computing_cell_refinement DENZO
_computing_data_collection 'Collect (Enraf-Nonius) '
_computing_data_reduction DENZO
_computing_molecular_graphics X-Seed
_computing_structure_refinement 'SHELXL-97 (Sheldrick, 1997)'
_computing_structure_solution 'SHELXS-97 (Sheldrick, 1990)'
_diffrn_ambient_temperature 123(2)
_diffrn_measured_fraction_theta_full 0.975
_diffrn_measured_fraction_theta_max 0.975
_diffrn_measurement_device_type CCD
_diffrn_measurement_method 'Phi and Omega scan '
_diffrn_radiation_monochromator graphite
_diffrn_radiation_source 'fine-focus sealed tube'
_diffrn_radiation_type MoK\a
_diffrn_radiation_wavelength 0.71073
_diffrn_reflns_av_R_equivalents 0.0507
_diffrn_reflns_av_sigmaI/netI 0.0771
_diffrn_reflns_limit_h_max 14
_diffrn_reflns_limit_h_min -14
_diffrn_reflns_limit_k_max 18
_diffrn_reflns_limit_k_min -18
_diffrn_reflns_limit_l_max 19
_diffrn_reflns_limit_l_min -19
_diffrn_reflns_number 28835
_diffrn_reflns_theta_full 28.30
_diffrn_reflns_theta_max 28.30
_diffrn_reflns_theta_min 1.59
_exptl_absorpt_coefficient_mu 0.080
_exptl_absorpt_correction_T_max 0.9905
_exptl_absorpt_correction_T_min 0.9842
_exptl_absorpt_correction_type none
_exptl_crystal_colour yellow
_exptl_crystal_density_diffrn 1.287
_exptl_crystal_density_method 'not measured'
_exptl_crystal_description prismatic
_exptl_crystal_F_000 808
_exptl_crystal_size_max 0.20
_exptl_crystal_size_mid 0.16
_exptl_crystal_size_min 0.12
_refine_diff_density_max 0.393
_refine_diff_density_min -0.499
_refine_diff_density_rms 0.110
_refine_ls_extinction_method none
_refine_ls_goodness_of_fit_ref 1.042
_refine_ls_hydrogen_treatment noref
_refine_ls_matrix_type full
_refine_ls_number_parameters 525
_refine_ls_number_reflns 9549
_refine_ls_number_restraints 0
_refine_ls_restrained_S_all 1.042
_refine_ls_R_factor_all 0.1111
_refine_ls_R_factor_gt 0.0577
_refine_ls_shift/su_max 0.000
_refine_ls_shift/su_mean 0.000
_refine_ls_structure_factor_coef Fsqd
_refine_ls_weighting_details 'calc w=1/[\s^2^(Fo^2^)+(0.1127P)^2^+0.0000P] where P=(Fo^2^+2Fc^2^)/3'
_refine_ls_weighting_scheme calc
_refine_ls_wR_factor_gt 0.1449
_refine_ls_wR_factor_ref 0.1920
_reflns_number_gt 6158
_reflns_number_total 9549
_reflns_threshold_expression >2sigma(I)
_cod_data_source_file b107302h.txt
_cod_data_source_block global
_cod_depositor_comments
;
The following automatic conversions were performed:
'_symmetry_cell_setting' value 'Triclinic' changed to 'triclinic'
according to '/home/saulius/struct/CIF-dictionaries/cif_core.dic'
dictionary named 'cif_core.dic' version 2.4.1 from 2010-06-29.

Automatic conversion script
Id: cif_fix_enum 1527 2010-12-29 10:47:43Z saulius 
;
_cod_original_sg_symbol_H-M P-1
_cod_database_code 7204235

loop_
_symmetry_equiv_pos_as_xyz
'x, y, z'
'-x, -y, -z'

loop_
_atom_site_label
_atom_site_type_symbol
_atom_site_fract_x
_atom_site_fract_y
_atom_site_fract_z
_atom_site_U_iso_or_equiv
_atom_site_adp_type
_atom_site_occupancy
_atom_site_symmetry_multiplicity
_atom_site_calc_flag
_atom_site_refinement_flags
_atom_site_disorder_assembly
_atom_site_disorder_group
O1 O 0.33788(12) 0.73761(10) 0.48332(10) 0.0231(3) Uani 1 1 d . . .
N3 N 0.02510(14) 1.31498(12) 0.79401(12) 0.0181(4) Uani 1 1 d . . .
C7 C -0.00410(17) 1.12060(15) 0.70789(14) 0.0173(4) Uani 1 1 d . . .
H7 H -0.0596 1.0549 0.6823 0.021 Uiso 1 1 calc R . .
C10 C 0.19949(17) 1.21839(15) 0.74188(15) 0.0183(4) Uani 1 1 d . . .
H10 H 0.2868 1.2211 0.7389 0.022 Uiso 1 1 calc R . .
C12 C 0.14843(17) 1.31370(15) 0.78910(14) 0.0172(4) Uani 1 1 d . . .
N14 N 0.38406(16) 1.62056(13) 0.90268(13) 0.0261(4) Uani 1 1 d . . .
C19 C 0.17463(17) 1.01646(15) 0.64372(14) 0.0168(4) Uani 1 1 d . . .
C21 C -0.04896(17) 1.21888(15) 0.75447(14) 0.0171(4) Uani 1 1 d . . .
C22 C 0.27886(18) 0.82582(15) 0.53321(15) 0.0187(4) Uani 1 1 d . . .
C25 C 0.18132(18) 1.51312(15) 0.84678(15) 0.0208(4) Uani 1 1 d . . .
H25 H 0.0946 1.5104 0.8336 0.025 Uiso 1 1 calc R . .
C28 C 0.34771(17) 0.91537(15) 0.61734(15) 0.0198(4) Uani 1 1 d . . .
H28 H 0.4301 0.9120 0.6378 0.024 Uiso 1 1 calc R . .
N29 N -0.44029(15) 1.24024(14) 0.77133(14) 0.0263(4) Uani 1 1 d . . .
C31 C -0.18427(17) 1.22370(15) 0.76233(15) 0.0172(4) Uani 1 1 d . . .
C32 C 0.22918(17) 1.42058(15) 0.83147(14) 0.0178(4) Uani 1 1 d . . .
C33 C 0.12290(17) 1.11889(15) 0.69889(14) 0.0173(4) Uani 1 1 d . . .
C34 C 0.15667(18) 0.83100(15) 0.50589(15) 0.0205(4) Uani 1 1 d . . .
H34 H 0.1079 0.7699 0.4499 0.025 Uiso 1 1 calc R . .
C35 C -0.27355(17) 1.14147(16) 0.68948(16) 0.0218(4) Uani 1 1 d . . .
H35 H -0.2495 1.0780 0.6355 0.026 Uiso 1 1 calc R . .
C38 C 0.35709(18) 1.43142(16) 0.85435(16) 0.0242(5) Uani 1 1 d . . .
H38 H 0.3944 1.3709 0.8463 0.029 Uiso 1 1 calc R . .
C41 C 0.26101(19) 1.60963(16) 0.88144(16) 0.0235(5) Uani 1 1 d . . .
H41 H 0.2262 1.6716 0.8906 0.028 Uiso 1 1 calc R . .
C43 C 0.29647(17) 1.00892(15) 0.67106(15) 0.0191(4) Uani 1 1 d . . .
H43 H 0.3448 1.0695 0.7278 0.023 Uiso 1 1 calc R . .
C46 C 0.10657(18) 0.92594(15) 0.56096(15) 0.0197(4) Uani 1 1 d . . .
H46 H 0.0236 0.9289 0.5414 0.024 Uiso 1 1 calc R . .
C49 C -0.39815(18) 1.15376(17) 0.69703(17) 0.0247(5) Uani 1 1 d . . .
H49 H -0.4575 1.0972 0.6463 0.030 Uiso 1 1 calc R . .
C50 C -0.22698(18) 1.31358(16) 0.84028(15) 0.0213(4) Uani 1 1 d . . .
H50 H -0.1698 1.3712 0.8922 0.026 Uiso 1 1 calc R . .
C51 C -0.35345(18) 1.31813(16) 0.84137(16) 0.0246(5) Uani 1 1 d . . .
H51 H -0.3803 1.3803 0.8951 0.030 Uiso 1 1 calc R . .
C52 C 0.3567(2) 0.56441(16) 0.33981(16) 0.0291(5) Uani 1 1 d . . .
H52A H 0.4355 0.6024 0.3335 0.035 Uiso 1 1 calc R . .
H52B H 0.3184 0.5131 0.2685 0.035 Uiso 1 1 calc R . .
C53 C 0.3860(2) 0.50116(17) 0.39452(18) 0.0327(5) Uani 1 1 d . . .
H53A H 0.3073 0.4688 0.4074 0.039 Uiso 1 1 calc R . .
H53B H 0.4329 0.5509 0.4629 0.039 Uiso 1 1 calc R . .
C54 C 0.2711(2) 0.64612(15) 0.39296(16) 0.0266(5) Uani 1 1 d . . .
H54A H 0.2384 0.6698 0.3443 0.032 Uiso 1 1 calc R . .
H54B H 0.2000 0.6131 0.4140 0.032 Uiso 1 1 calc R . .
C56 C 0.42881(19) 1.53087(16) 0.88880(17) 0.0280(5) Uani 1 1 d . . .
H56 H 0.5157 1.5362 0.9037 0.034 Uiso 1 1 calc R . .
C57 C 0.4616(3) 0.41186(18) 0.33197(19) 0.0440(7) Uani 1 1 d . . .
H57A H 0.4214 0.3684 0.2608 0.066 Uiso 1 1 calc R . .
H57B H 0.4667 0.3657 0.3648 0.066 Uiso 1 1 calc R . .
H57C H 0.5455 0.4440 0.3301 0.066 Uiso 1 1 calc R . .
O2 O 0.82310(12) 0.51147(10) 0.41648(11) 0.0242(3) Uani 1 1 d . . .
N4 N 1.11124(14) -0.07566(12) 0.08235(12) 0.0174(4) Uani 1 1 d . . .
C5 C 0.93722(17) 0.02210(15) 0.13149(14) 0.0170(4) Uani 1 1 d . . .
H5 H 0.8496 0.0201 0.1287 0.020 Uiso 1 1 calc R . .
C6 C 0.95707(18) -0.27560(15) -0.00016(15) 0.0191(4) Uani 1 1 d . . .
H6 H 1.0439 -0.2735 0.0113 0.023 Uiso 1 1 calc R . .
C8 C 0.98804(17) -0.07360(15) 0.08275(14) 0.0163(4) Uani 1 1 d . . .
C9 C 1.14294(17) 0.11770(15) 0.18406(14) 0.0181(4) Uani 1 1 d . . .
H9 H 1.1997 0.1828 0.2199 0.022 Uiso 1 1 calc R . .
C11 C 0.87448(18) 0.42003(15) 0.35745(15) 0.0189(4) Uani 1 1 d . . .
N13 N 1.57906(15) -0.00052(14) 0.11697(13) 0.0230(4) Uani 1 1 d . . .
C15 C 1.01526(17) 0.12084(15) 0.18440(14) 0.0166(4) Uani 1 1 d . . .
C16 C 0.90743(17) -0.18051(14) 0.02950(14) 0.0160(4) Uani 1 1 d . . .
C17 C 1.32252(17) 0.01362(15) 0.12755(14) 0.0164(4) Uani 1 1 d . . .
C18 C 0.80388(18) 0.32289(15) 0.33739(15) 0.0208(4) Uani 1 1 d . . .
H18 H 0.7247 0.3226 0.3628 0.025 Uiso 1 1 calc R . .
C20 C 0.96548(17) 0.22443(14) 0.24141(14) 0.0160(4) Uani 1 1 d . . .
C23 C 1.18719(16) 0.01934(15) 0.13130(14) 0.0163(4) Uani 1 1 d . . .
N24 N 0.75576(15) -0.38439(13) -0.06744(13) 0.0243(4) Uani 1 1 d . . .
C26 C 1.03315(17) 0.32248(15) 0.26035(15) 0.0185(4) Uani 1 1 d . . .
H26 H 1.1113 0.3228 0.2333 0.022 Uiso 1 1 calc R . .
C27 C 0.77918(17) -0.19064(15) 0.00809(15) 0.0212(4) Uani 1 1 d . . .
H27 H 0.7403 -0.1283 0.0262 0.025 Uiso 1 1 calc R . .
C30 C 1.53476(18) 0.09166(16) 0.14074(15) 0.0232(5) Uani 1 1 d . . .
H30 H 1.5923 0.1534 0.1539 0.028 Uiso 1 1 calc R . .
C36 C 1.41002(17) 0.10266(16) 0.14728(15) 0.0206(4) Uani 1 1 d . . .
H36 H 1.3842 0.1705 0.1651 0.025 Uiso 1 1 calc R . .
C37 C 1.36797(18) -0.08293(16) 0.10175(15) 0.0203(4) Uani 1 1 d . . .
H37 H 1.3125 -0.1463 0.0869 0.024 Uiso 1 1 calc R . .
C39 C 0.87869(19) -0.37355(16) -0.04667(16) 0.0231(5) Uani 1 1 d . . .
H39 H 0.9147 -0.4373 -0.0650 0.028 Uiso 1 1 calc R . .
C40 C 1.49408(18) -0.08585(16) 0.09799(16) 0.0234(5) Uani 1 1 d . . .
H40 H 1.5227 -0.1525 0.0809 0.028 Uiso 1 1 calc R . .
C42 C 0.84916(17) 0.22693(15) 0.28053(15) 0.0193(4) Uani 1 1 d . . .
H42 H 0.8005 0.1610 0.2676 0.023 Uiso 1 1 calc R . .
C44 C 0.89965(18) 0.61357(15) 0.44952(17) 0.0242(5) Uani 1 1 d . . .
H44A H 0.9205 0.6225 0.3883 0.029 Uiso 1 1 calc R . .
H44B H 0.9780 0.6171 0.4881 0.029 Uiso 1 1 calc R . .
C45 C 0.98908(18) 0.41969(15) 0.31787(15) 0.0209(4) Uani 1 1 d . . .
H45 H 1.0369 0.4857 0.3302 0.025 Uiso 1 1 calc R . .
C47 C 0.70960(19) -0.29217(16) -0.03973(16) 0.0247(5) Uani 1 1 d . . .
H47 H 0.6227 -0.2970 -0.0540 0.030 Uiso 1 1 calc R . .
C48 C 0.82831(19) 0.70187(16) 0.51905(17) 0.0269(5) Uani 1 1 d . . .
H48A H 0.8838 0.7719 0.5485 0.032 Uiso 1 1 calc R . .
H48B H 0.8050 0.6893 0.5778 0.032 Uiso 1 1 calc R . .
C55 C 0.7117(2) 0.71016(19) 0.46540(18) 0.0351(6) Uani 1 1 d . . .
H55A H 0.7305 0.7046 0.3973 0.042 Uiso 1 1 calc R . .
H55B H 0.6475 0.6484 0.4518 0.042 Uiso 1 1 calc R . .
C58 C 0.6600(2) 0.8136(2) 0.5277(2) 0.0577(9) Uani 1 1 d . . .
H58A H 0.6431 0.8208 0.5960 0.087 Uiso 1 1 calc R . .
H58B H 0.5826 0.8124 0.4907 0.087 Uiso 1 1 calc R . .
H58C H 0.7204 0.8750 0.5369 0.087 Uiso 1 1 calc R . .

loop_
_atom_site_aniso_label
_atom_site_aniso_U_11
_atom_site_aniso_U_22
_atom_site_aniso_U_33
_atom_site_aniso_U_23
_atom_site_aniso_U_13
_atom_site_aniso_U_12
O1 0.0221(7) 0.0156(7) 0.0261(8) 0.0051(6) 0.0032(6) 0.0041(6)
N3 0.0146(8) 0.0185(8) 0.0207(9) 0.0092(7) 0.0016(7) 0.0008(7)
C7 0.0148(10) 0.0171(10) 0.0208(10) 0.0100(8) 0.0028(8) 0.0006(8)
C10 0.0130(9) 0.0198(10) 0.0231(10) 0.0108(8) 0.0031(8) 0.0024(8)
C12 0.0156(10) 0.0173(10) 0.0200(10) 0.0099(8) 0.0030(8) 0.0019(8)
N14 0.0223(9) 0.0193(9) 0.0319(10) 0.0088(8) 0.0044(8) 0.0005(7)
C19 0.0153(10) 0.0169(10) 0.0201(10) 0.0098(8) 0.0053(8) 0.0035(8)
C21 0.0136(9) 0.0200(10) 0.0185(10) 0.0098(8) 0.0032(7) 0.0018(8)
C22 0.0193(10) 0.0172(10) 0.0211(10) 0.0096(8) 0.0063(8) 0.0041(8)
C25 0.0171(10) 0.0229(11) 0.0225(11) 0.0105(9) 0.0031(8) 0.0042(8)
C28 0.0138(10) 0.0199(10) 0.0251(11) 0.0100(9) 0.0028(8) 0.0026(8)
N29 0.0192(9) 0.0281(10) 0.0357(11) 0.0175(9) 0.0077(8) 0.0067(8)
C31 0.0146(9) 0.0178(10) 0.0232(10) 0.0128(8) 0.0050(8) 0.0029(8)
C32 0.0166(10) 0.0170(10) 0.0182(10) 0.0071(8) 0.0041(8) 0.0014(8)
C33 0.0184(10) 0.0175(10) 0.0168(10) 0.0085(8) 0.0035(8) 0.0034(8)
C34 0.0201(10) 0.0183(10) 0.0203(10) 0.0080(8) -0.0009(8) -0.0010(8)
C35 0.0170(10) 0.0192(10) 0.0286(11) 0.0109(9) 0.0046(8) 0.0024(8)
C38 0.0179(10) 0.0177(10) 0.0360(12) 0.0117(9) 0.0037(9) 0.0038(8)
C41 0.0238(11) 0.0172(10) 0.0282(11) 0.0090(9) 0.0043(9) 0.0052(8)
C43 0.0156(10) 0.0179(10) 0.0206(10) 0.0071(8) 0.0018(8) 0.0001(8)
C46 0.0153(10) 0.0209(10) 0.0230(11) 0.0107(9) 0.0008(8) 0.0025(8)
C49 0.0163(10) 0.0245(11) 0.0321(12) 0.0134(10) 0.0017(9) -0.0008(9)
C50 0.0196(10) 0.0219(10) 0.0228(11) 0.0113(9) 0.0025(8) 0.0022(8)
C51 0.0226(11) 0.0234(11) 0.0298(12) 0.0128(9) 0.0088(9) 0.0086(9)
C52 0.0413(13) 0.0198(11) 0.0221(11) 0.0054(9) 0.0018(9) 0.0102(10)
C53 0.0392(14) 0.0266(12) 0.0335(13) 0.0148(10) 0.0029(10) 0.0074(10)
C54 0.0334(12) 0.0163(10) 0.0226(11) 0.0037(9) -0.0057(9) 0.0029(9)
C56 0.0166(10) 0.0233(11) 0.0392(13) 0.0109(10) 0.0036(9) 0.0028(9)
C57 0.0651(18) 0.0271(13) 0.0349(14) 0.0084(11) -0.0023(12) 0.0197(12)
O2 0.0224(7) 0.0137(7) 0.0319(8) 0.0066(6) 0.0072(6) 0.0039(6)
N4 0.0154(8) 0.0165(8) 0.0201(8) 0.0087(7) 0.0024(6) 0.0015(7)
C5 0.0138(9) 0.0169(10) 0.0208(10) 0.0094(8) 0.0030(8) 0.0022(8)
C6 0.0140(9) 0.0209(10) 0.0222(10) 0.0099(8) 0.0031(8) 0.0032(8)
C8 0.0140(9) 0.0177(10) 0.0172(10) 0.0089(8) 0.0012(7) 0.0004(8)
C9 0.0166(10) 0.0148(10) 0.0202(10) 0.0069(8) 0.0008(8) -0.0009(8)
C11 0.0200(10) 0.0158(10) 0.0210(10) 0.0084(8) 0.0008(8) 0.0047(8)
N13 0.0154(9) 0.0276(10) 0.0263(9) 0.0129(8) 0.0031(7) 0.0034(7)
C15 0.0167(10) 0.0172(10) 0.0168(10) 0.0087(8) 0.0032(7) 0.0030(8)
C16 0.0168(10) 0.0144(10) 0.0159(9) 0.0068(8) 0.0027(7) 0.0006(8)
C17 0.0132(9) 0.0181(10) 0.0160(10) 0.0070(8) 0.0022(7) 0.0010(8)
C18 0.0162(10) 0.0203(10) 0.0254(11) 0.0103(9) 0.0046(8) 0.0027(8)
C20 0.0148(9) 0.0154(10) 0.0167(10) 0.0070(8) 0.0002(7) 0.0016(8)
C23 0.0125(9) 0.0182(10) 0.0187(10) 0.0096(8) 0.0010(7) 0.0005(8)
N24 0.0231(10) 0.0185(9) 0.0270(10) 0.0081(8) 0.0016(7) -0.0007(7)
C26 0.0133(9) 0.0184(10) 0.0231(10) 0.0093(8) 0.0025(8) 0.0024(8)
C27 0.0160(10) 0.0174(10) 0.0284(11) 0.0095(9) 0.0015(8) 0.0024(8)
C30 0.0169(10) 0.0228(11) 0.0255(11) 0.0094(9) -0.0016(8) -0.0029(8)
C36 0.0157(10) 0.0176(10) 0.0278(11) 0.0102(9) 0.0015(8) 0.0022(8)
C37 0.0175(10) 0.0203(10) 0.0257(11) 0.0127(9) 0.0062(8) 0.0041(8)
C39 0.0237(11) 0.0167(10) 0.0279(11) 0.0096(9) 0.0043(9) 0.0041(8)
C40 0.0199(10) 0.0229(11) 0.0294(11) 0.0132(9) 0.0060(9) 0.0064(9)
C42 0.0167(10) 0.0183(10) 0.0231(10) 0.0104(9) 0.0026(8) 0.0007(8)
C44 0.0205(11) 0.0163(10) 0.0318(12) 0.0087(9) 0.0017(9) 0.0011(8)
C45 0.0180(10) 0.0153(10) 0.0278(11) 0.0099(9) 0.0014(8) -0.0013(8)
C47 0.0143(10) 0.0229(11) 0.0321(12) 0.0102(9) 0.0004(8) -0.0015(8)
C48 0.0260(11) 0.0189(11) 0.0304(12) 0.0070(9) 0.0047(9) 0.0039(9)
C55 0.0376(13) 0.0361(13) 0.0359(13) 0.0179(11) 0.0103(11) 0.0167(11)
C58 0.0369(16) 0.0373(15) 0.086(2) 0.0159(15) 0.0077(15) 0.0187(12)

loop_
_atom_type_symbol
_atom_type_description
_atom_type_scat_dispersion_real
_atom_type_scat_dispersion_imag
_atom_type_scat_source
C C 0.0033 0.0016 'International Tables Vol C Tables 4.2.6.8 and 6.1.1.4'
H H 0.0000 0.0000 'International Tables Vol C Tables 4.2.6.8 and 6.1.1.4'
N N 0.0061 0.0033 'International Tables Vol C Tables 4.2.6.8 and 6.1.1.4'
O O 0.0106 0.0060 'International Tables Vol C Tables 4.2.6.8 and 6.1.1.4'

loop_
_geom_angle_atom_site_label_1
_geom_angle_atom_site_label_2
_geom_angle_atom_site_label_3
_geom_angle
_geom_angle_site_symmetry_1
_geom_angle_site_symmetry_3
_geom_angle_publ_flag
C22 O1 C54 117.27(15) . . ?
C21 N3 C12 117.36(16) . . ?
C21 C7 C33 119.69(17) . . ?
C12 C10 C33 120.16(17) . . ?
N3 C12 C10 122.58(17) . . ?
N3 C12 C32 116.81(16) . . ?
C10 C12 C32 120.51(17) . . ?
C41 N14 C56 115.84(17) . . ?
C46 C19 C43 117.59(17) . . ?
C46 C19 C33 121.48(17) . . ?
C43 C19 C33 120.88(17) . . ?
N3 C21 C7 123.09(17) . . ?
N3 C21 C31 115.75(16) . . ?
C7 C21 C31 121.16(16) . . ?
O1 C22 C28 116.18(16) . . ?
O1 C22 C34 124.61(17) . . ?
C28 C22 C34 119.21(17) . . ?
C41 C25 C32 119.59(18) . . ?
C43 C28 C22 120.19(18) . . ?
C51 N29 C49 115.91(17) . . ?
C50 C31 C35 117.12(17) . . ?
C50 C31 C21 121.11(17) . . ?
C35 C31 C21 121.70(17) . . ?
C25 C32 C38 116.86(17) . . ?
C25 C32 C12 121.66(17) . . ?
C38 C32 C12 121.45(17) . . ?
C10 C33 C7 117.04(17) . . ?
C10 C33 C19 121.05(17) . . ?
C7 C33 C19 121.89(16) . . ?
C46 C34 C22 119.77(17) . . ?
C49 C35 C31 119.05(18) . . ?
C56 C38 C32 119.38(19) . . ?
N14 C41 C25 123.94(19) . . ?
C28 C43 C19 121.49(17) . . ?
C19 C46 C34 121.72(18) . . ?
N29 C49 C35 124.34(18) . . ?
C51 C50 C31 119.50(18) . . ?
N29 C51 C50 124.07(18) . . ?
C54 C52 C53 114.66(19) . . ?
C52 C53 C57 112.5(2) . . ?
O1 C54 C52 109.55(17) . . ?
N14 C56 C38 124.38(19) . . ?
C11 O2 C44 117.19(15) . . ?
C8 N4 C23 117.79(16) . . ?
C8 C5 C15 119.89(17) . . ?
C39 C6 C16 119.41(18) . . ?
N4 C8 C5 122.73(16) . . ?
N4 C8 C16 116.06(16) . . ?
C5 C8 C16 121.21(16) . . ?
C23 C9 C15 120.13(16) . . ?
O2 C11 C18 115.74(17) . . ?
O2 C11 C45 124.45(17) . . ?
C18 C11 C45 119.81(17) . . ?
C30 N13 C40 115.88(17) . . ?
C5 C15 C9 116.89(17) . . ?
C5 C15 C20 121.82(16) . . ?
C9 C15 C20 121.27(16) . . ?
C6 C16 C27 116.75(16) . . ?
C6 C16 C8 120.96(17) . . ?
C27 C16 C8 122.28(17) . . ?
C37 C17 C36 116.58(17) . . ?
C37 C17 C23 120.98(16) . . ?
C36 C17 C23 122.43(17) . . ?
C42 C18 C11 119.85(18) . . ?
C26 C20 C42 117.59(17) . . ?
C26 C20 C15 121.61(17) . . ?
C42 C20 C15 120.78(16) . . ?
N4 C23 C9 122.53(17) . . ?
N4 C23 C17 116.08(16) . . ?
C9 C23 C17 121.38(16) . . ?
C39 N24 C47 115.41(16) . . ?
C45 C26 C20 121.53(18) . . ?
C47 C27 C16 119.27(18) . . ?
N13 C30 C36 124.01(18) . . ?
C30 C36 C17 119.69(18) . . ?
C40 C37 C17 119.59(18) . . ?
N24 C39 C6 124.45(19) . . ?
N13 C40 C37 124.26(19) . . ?
C18 C42 C20 121.51(18) . . ?
O2 C44 C48 108.14(16) . . ?
C26 C45 C11 119.68(18) . . ?
N24 C47 C27 124.70(18) . . ?
C44 C48 C55 114.67(17) . . ?
C58 C55 C48 113.42(19) . . ?

loop_
_geom_bond_atom_site_label_1
_geom_bond_atom_site_label_2
_geom_bond_distance
_geom_bond_site_symmetry_2
_geom_bond_publ_flag
O1 C22 1.366(2) . ?
O1 C54 1.438(2) . ?
N3 C21 1.349(2) . ?
N3 C12 1.349(2) . ?
C7 C21 1.389(3) . ?
C7 C33 1.395(3) . ?
C10 C12 1.390(3) . ?
C10 C33 1.394(3) . ?
C12 C32 1.493(3) . ?
N14 C41 1.340(3) . ?
N14 C56 1.342(3) . ?
C19 C46 1.388(3) . ?
C19 C43 1.404(3) . ?
C19 C33 1.481(3) . ?
C21 C31 1.488(3) . ?
C22 C28 1.394(3) . ?
C22 C34 1.397(3) . ?
C25 C41 1.389(3) . ?
C25 C32 1.389(3) . ?
C28 C43 1.381(3) . ?
N29 C51 1.341(3) . ?
N29 C49 1.343(3) . ?
C31 C50 1.395(3) . ?
C31 C35 1.395(3) . ?
C32 C38 1.396(3) . ?
C34 C46 1.392(3) . ?
C35 C49 1.389(3) . ?
C38 C56 1.380(3) . ?
C50 C51 1.386(3) . ?
C52 C54 1.504(3) . ?
C52 C53 1.505(3) . ?
C53 C57 1.523(3) . ?
O2 C11 1.373(2) . ?
O2 C44 1.436(2) . ?
N4 C8 1.345(2) . ?
N4 C23 1.346(2) . ?
C5 C8 1.395(3) . ?
C5 C15 1.396(2) . ?
C6 C39 1.387(3) . ?
C6 C16 1.389(3) . ?
C8 C16 1.489(2) . ?
C9 C23 1.393(3) . ?
C9 C15 1.396(3) . ?
C11 C18 1.391(3) . ?
C11 C45 1.391(3) . ?
N13 C30 1.338(3) . ?
N13 C40 1.344(3) . ?
C15 C20 1.486(3) . ?
C16 C27 1.397(3) . ?
C17 C37 1.394(3) . ?
C17 C36 1.395(3) . ?
C17 C23 1.486(2) . ?
C18 C42 1.380(3) . ?
C20 C26 1.393(3) . ?
C20 C42 1.403(3) . ?
N24 C39 1.338(2) . ?
N24 C47 1.339(3) . ?
C26 C45 1.388(3) . ?
C27 C47 1.380(3) . ?
C30 C36 1.386(3) . ?
C37 C40 1.381(3) . ?
C44 C48 1.511(3) . ?
C48 C55 1.516(3) . ?
C55 C58 1.505(3) . ?
